data_7213158
loop_
_publ_author_name
'Bellouard, Fr\'ed\'eric'
'Chuburu, Fran\,coise'
'Kervarec, Nelly'
'Toupet, Lo\"ic'
'Triki, Sma\"il'
'Le Mest, Yves'
'Handel, Henri'

_publ_section_title
;
 cis-Diprotected cyclams and cyclens: a new route to symmetrically or
 asymmetrically 1,4-disubstituted tetraazamacrocycles and to
 asymmetrically tetrasubstituted derivatives
;
_journal_issue 23
_journal_name_full 'Journal of the Chemical Society, Perkin Transactions 1'
_journal_page_first 3499
_journal_paper_doi 10.1039/a905701c
_journal_year 1999
_chemical_formula_moiety C24H36N4O8Cl2Ni
_chemical_formula_sum 'C24 H36 Cl2 N4 Ni O8'
_chemical_formula_weight 638.19
_chemical_name_systematic ' ? '
_space_group_IT_number 14
_symmetry_cell_setting monoclinic
_symmetry_space_group_name_Hall '-P 2ybc'
_symmetry_space_group_name_H-M 'P 1 21/c 1'
_cell_angle_alpha 90.00(2)
_cell_angle_beta 91.55(2)
_cell_angle_gamma 90.00(2)
_cell_formula_units_Z 4
_cell_length_a 9.785(1)
_cell_length_b 27.604(3)
_cell_length_c 10.306(1)
_cell_measurement_reflns_used 25
_cell_measurement_temperature 294
_cell_measurement_theta_max 12.0
_cell_measurement_theta_min 10.0
_cell_volume 2782.7(5)
_computing_cell_refinement CAD4_(Enraf-Nonius,_1994)
_computing_data_collection CAD4_(Enraf-Nonius,_1994)
_computing_data_reduction process_MolEN_(Fair,_1990)
_computing_publication_material BTABLE_PTABLE_CIF_IN_MolEN_(Fair,_1990)
_computing_structure_refinement LSFM_MolEN_(Fair,_1990)
_computing_structure_solution Direct_methods_(SIR,_Burla_et_al.,_1989)
_diffrn_ambient_temperature 294
_diffrn_measurement_device_type Enraf_Nonius_CAD4
_diffrn_measurement_method \q/2\q
_diffrn_radiation_monochromator graphite
_diffrn_radiation_source xray_tube
_diffrn_radiation_type Mo-K\a
_diffrn_radiation_wavelength 0.71073
_diffrn_reflns_av_R_equivalents 0.103
_diffrn_reflns_av_sigmaI/netI 0.667
_diffrn_reflns_limit_h_max 11
_diffrn_reflns_limit_h_min 0
_diffrn_reflns_limit_k_max 32
_diffrn_reflns_limit_k_min 0
_diffrn_reflns_limit_l_max 12
_diffrn_reflns_limit_l_min -12
_diffrn_reflns_number 5312
_diffrn_reflns_theta_max 24.97
_diffrn_reflns_theta_min 2.5
_diffrn_standards_decay_% 0
_diffrn_standards_interval_time 25
_diffrn_standards_number 3
_exptl_absorpt_coefficient_mu 0.945
_exptl_absorpt_correction_type none
_exptl_crystal_colour orange
_exptl_crystal_density_diffrn 1.52
_exptl_crystal_density_method none
_exptl_crystal_description prism
_exptl_crystal_F_000 1336
_exptl_crystal_size_max 0.08
_exptl_crystal_size_mid 0.06
_exptl_crystal_size_min 0.06
_refine_diff_density_max 0.471
_refine_diff_density_min -0.266
_refine_ls_abs_structure_details ' ? '
_refine_ls_extinction_method none
_refine_ls_goodness_of_fit_all 8.999
_refine_ls_goodness_of_fit_ref 1.083
_refine_ls_hydrogen_treatment refxyz_U=1.3_x_bonding_atom
_refine_ls_matrix_type full
_refine_ls_number_constraints 0
_refine_ls_number_parameters 352
_refine_ls_number_reflns 1719
_refine_ls_number_restraints 0
_refine_ls_R_factor_all 0.246
_refine_ls_R_factor_gt 0.054
_refine_ls_shift/esd_mean 0.031
_refine_ls_shift/su_max 0.526
_refine_ls_structure_factor_coef F
_refine_ls_weighting_details 'w = 4Fo^2^/(\s^2^(Fo^2^) + 0.0064 Fo^4^)'
_refine_ls_weighting_scheme calc
_refine_ls_wR_factor_all 0.396
_refine_ls_wR_factor_ref 0.061
_reflns_number_gt 1719
_reflns_number_total 4761
_reflns_threshold_expression >1.5\s(I)
_cod_data_source_file 905701csup1.cif
_cod_data_source_block nicyclamdibenz
_cod_depositor_comments
;
The following automatic conversions were performed:

'_refine_ls_weighting_scheme' value '4Fo^2^/(\s^2^(Fo^2^) + 0.0064
Fo^4^)' was changed to 'calc'. New tag '_refine_ls_weighting_details'
was created. The value of the new tag was set to 'w =
4Fo^2^/(\s^2^(Fo^2^) + 0.0064 Fo^4^)'.

Automatic conversion script
Id: cif_fix_values 3143 2015-03-26 13:38:13Z robertas 
;
_cod_original_cell_volume 2782.6(9)
_cod_original_formula_sum C24H36N4O8Cl2Ni
_cod_database_code 7213158

loop_
_symmetry_equiv_pos_as_xyz
x,y,z
-x,1/2+y,1/2-z
-x,-y,-z
+x,1/2-y,1/2+z

loop_
_atom_site_label
_atom_site_fract_x
_atom_site_fract_y
_atom_site_fract_z
_atom_site_U_iso_or_equiv
_atom_site_adp_type
_atom_site_calc_flag
_atom_site_calc_attached_atom
_atom_site_type_symbol
Ni 0.7752(1) 0.11342(4) 0.3644(1) 0.0441(6) Uij ? ? Ni
N1 0.7088(7) 0.0639(3) 0.2390(7) 0.051(5) Uij ? ? N
N2 0.5875(7) 0.1368(2) 0.3760(7) 0.046(4) Uij ? ? N
N3 0.8451(7) 0.1584(3) 0.4949(7) 0.056(5) Uij ? ? N
N4 0.9650(7) 0.0960(3) 0.3392(7) 0.053(5) Uij ? ? N
C1 0.5643(9) 0.0758(3) 0.2071(9) 0.053(6) Uij ? ? C
C2 0.4994(9) 0.0966(3) 0.3260(9) 0.055(6) Uij ? ? C
C3 0.5386(9) 0.1473(3) 0.509(1) 0.056(6) Uij ? ? C
C4 0.623(1) 0.1842(4) 0.5827(9) 0.066(7) Uij ? ? C
C5 0.768(1) 0.1685(4) 0.613(1) 0.074(7) Uij ? ? C
C6 0.986(1) 0.1432(4) 0.533(1) 0.074(7) Uij ? ? C
C7 1.055(1) 0.1305(4) 0.413(1) 0.078(7) Uij ? ? C
C8 1.007(1) 0.0933(4) 0.200(1) 0.067(7) Uij ? ? C
C9 0.932(1) 0.0544(4) 0.127(1) 0.069(7) Uij ? ? C
C10 0.782(1) 0.0620(3) 0.1117(9) 0.057(6) Uij ? ? C
C11 0.7217(9) 0.0160(3) 0.3088(8) 0.049(6) Uij ? ? C
C12 0.6809(9) -0.0294(3) 0.2393(8) 0.048(5) Uij ? ? C
C13 0.779(1) -0.0611(4) 0.197(1) 0.075(8) Uij ? ? C
C14 0.743(1) -0.1053(4) 0.143(1) 0.107(9) Uij ? ? C
C15 0.608(1) -0.1187(4) 0.135(1) 0.077(7) Uij ? ? C
C16 0.512(1) -0.0876(4) 0.172(1) 0.073(7) Uij ? ? C
C17 0.5481(9) -0.0442(3) 0.224(1) 0.061(6) Uij ? ? C
C18 0.5745(9) 0.1810(3) 0.2910(9) 0.055(6) Uij ? ? C
C19 0.4354(8) 0.2018(3) 0.2684(9) 0.049(5) Uij ? ? C
C20 0.384(1) 0.2378(4) 0.344(1) 0.081(7) Uij ? ? C
C21 0.253(1) 0.2553(4) 0.321(1) 0.095(8) Uij ? ? C
C22 0.173(1) 0.2383(4) 0.221(1) 0.073(7) Uij ? ? C
C23 0.222(1) 0.2028(4) 0.148(1) 0.072(7) Uij ? ? C
C24 0.352(1) 0.1845(4) 0.169(1) 0.070(7) Uij ? ? C
Cl1 0.8347(2) 0.30199(9) 0.4677(2) 0.056(1) Uij ? ? Cl
O1 0.6982(7) 0.3149(4) 0.4446(9) 0.114(6) Uij ? ? O
O2 0.8558(8) 0.2945(3) 0.6030(7) 0.101(6) Uij ? ? O
O3 0.9205(7) 0.3393(3) 0.4244(7) 0.093(5) Uij ? ? O
O4 0.8598(9) 0.2595(3) 0.3985(8) 0.098(6) Uij ? ? O
Cl2 1.1948(2) -0.01766(9) 0.3352(2) 0.061(1) Uij ? ? Cl
O5 1.2520(9) 0.0263(3) 0.360(1) 0.131(7) Uij ? ? O
O6 1.2732(7) -0.0531(2) 0.4012(6) 0.075(5) Uij ? ? O
O7 1.1894(9) -0.0267(4) 0.2060(7) 0.134(7) Uij ? ? O
O8 1.0630(7) -0.0161(3) 0.3827(8) 0.100(6) Uij ? ? O
H1 0.5182 0.0475 0.1783 0.0701 Uiso calc C1 H
H2 0.5620 0.0994 0.1389 0.0701 Uiso calc C1 H
H3 0.4106 0.1077 0.3051 0.0713 Uiso calc C2 H
H4 0.4941 0.0716 0.3909 0.0713 Uiso calc C2 H
H5 0.5405 0.1177 0.5573 0.0721 Uiso calc C3 H
H6 0.4469 0.1585 0.5016 0.0721 Uiso calc C3 H
H7 0.5794 0.1907 0.6619 0.0870 Uiso calc C4 H
H8 0.6246 0.2129 0.5316 0.0870 Uiso calc C4 H
H9 0.8130 0.1938 0.6594 0.0966 Uiso calc C5 H
H10 0.7663 0.1401 0.6638 0.0966 Uiso calc C5 H
H11 0.9819 0.1160 0.5892 0.1016 Uiso calc C6 H
H12 1.0315 0.1691 0.5768 0.1016 Uiso calc C6 H
H13 1.0715 0.1589 0.3627 0.1068 Uiso calc C7 H
H14 1.1413 0.1154 0.4333 0.1068 Uiso calc C7 H
H15 1.1020 0.0863 0.2005 0.0879 Uiso calc C8 H
H16 0.9895 0.1235 0.1606 0.0879 Uiso calc C8 H
H17 0.9479 0.0247 0.1689 0.0905 Uiso calc C9 H
H18 0.9697 0.0535 0.0418 0.0905 Uiso calc C9 H
H19 0.7669 0.0921 0.0673 0.0779 Uiso calc C10 H
H20 0.7453 0.0365 0.0604 0.0779 Uiso calc C10 H
H21 0.6682 0.0181 0.3835 0.0642 Uiso calc C11 H
H22 0.8157 0.0124 0.3340 0.0642 Uiso calc C11 H
H23 0.8743 -0.0520 0.2044 0.1001 Uiso calc C13 H
H24 0.8094 -0.1275 0.1149 0.1372 Uiso calc C14 H
H25 0.5811 -0.1486 0.0972 0.1007 Uiso calc C15 H
H26 0.4173 -0.0956 0.1595 0.0902 Uiso calc C16 H
H27 0.4786 -0.0231 0.2551 0.0813 Uiso calc C17 H
H28 0.6099 0.1722 0.2091 0.0714 Uiso calc C18 H
H29 0.6301 0.2053 0.3298 0.0714 Uiso calc C18 H
H30 0.4399 0.2505 0.4149 0.1067 Uiso calc C20 H
H31 0.2183 0.2795 0.3776 0.1183 Uiso calc C21 H
H32 0.0855 0.2519 0.2059 0.0943 Uiso calc C22 H
H33 0.1638 0.1905 0.0788 0.0939 Uiso calc C23 H
H34 0.3830 0.1587 0.1150 0.0888 Uiso calc C24 H
H35 0.8492 0.1868 0.4414 0.0742 Uiso calc N3 H
H36 0.9704 0.0651 0.3777 0.0702 Uiso calc N4 H

loop_
_atom_site_aniso_label
_atom_site_aniso_U_11
_atom_site_aniso_U_22
_atom_site_aniso_U_33
_atom_site_aniso_U_12
_atom_site_aniso_U_13
_atom_site_aniso_U_23
_atom_site_aniso_type_symbol
Ni 0.0453(6) 0.0370(6) 0.0513(6) 0.0018(7) -0.0013(5) 0.0020(7) Ni
N1 0.050(4) 0.052(5) 0.050(5) 0.002(4) -0.004(4) 0.002(4) N
N2 0.052(4) 0.042(4) 0.046(4) 0.002(4) 0.004(4) -0.008(4) N
N3 0.059(5) 0.052(5) 0.056(5) -0.004(4) -0.005(4) -0.003(4) N
N4 0.054(5) 0.041(4) 0.067(5) 0.010(4) 0.008(4) 0.002(4) N
C1 0.060(6) 0.042(6) 0.059(6) 0.003(5) -0.013(5) -0.001(5) C
C2 0.059(6) 0.042(6) 0.067(6) 0.006(5) 0.006(5) 0.016(5) C
C3 0.061(6) 0.046(6) 0.064(6) 0.008(5) 0.002(5) 0.002(5) C
C4 0.092(7) 0.066(7) 0.048(6) 0.009(6) 0.021(6) -0.009(6) C
C5 0.092(8) 0.079(7) 0.055(6) -0.006(7) -0.014(6) -0.013(6) C
C6 0.062(6) 0.068(7) 0.096(8) -0.007(6) -0.024(6) -0.014(7) C
C7 0.064(6) 0.060(7) 0.12(1) -0.027(5) -0.015(7) -0.007(7) C
C8 0.050(6) 0.068(7) 0.088(8) 0.015(5) 0.015(6) 0.019(6) C
C9 0.072(6) 0.082(8) 0.055(6) 0.009(6) 0.015(5) 0.008(6) C
C10 0.077(7) 0.054(6) 0.046(6) 0.011(5) -0.003(5) -0.001(5) C
C11 0.062(6) 0.042(5) 0.046(5) 0.006(5) 0.000(5) 0.004(5) C
C12 0.059(6) 0.044(5) 0.042(5) 0.007(5) -0.000(5) -0.003(5) C
C13 0.056(6) 0.056(7) 0.14(1) -0.005(6) -0.002(7) -0.009(7) C
C14 0.096(8) 0.074(7) 0.17(1) -0.002(7) 0.048(7) -0.065(8) C
C15 0.102(8) 0.060(6) 0.074(7) -0.028(6) 0.020(6) -0.032(6) C
C16 0.079(7) 0.073(7) 0.067(7) -0.007(6) -0.012(6) -0.003(7) C
C17 0.048(6) 0.057(7) 0.084(7) 0.000(5) 0.013(5) -0.002(6) C
C18 0.067(6) 0.052(6) 0.048(6) 0.016(5) 0.009(5) -0.001(5) C
C19 0.047(5) 0.046(6) 0.053(6) 0.002(5) 0.005(5) 0.007(5) C
C20 0.078(7) 0.068(7) 0.100(8) 0.026(6) -0.025(6) -0.036(6) C
C21 0.095(7) 0.078(7) 0.116(9) 0.051(6) 0.003(7) -0.041(7) C
C22 0.080(7) 0.061(7) 0.081(7) 0.014(6) -0.007(6) 0.010(6) C
C23 0.075(6) 0.073(7) 0.068(7) 0.006(7) -0.017(6) -0.001(7) C
C24 0.071(7) 0.088(8) 0.053(6) 0.027(6) 0.007(5) 0.002(6) C
Cl1 0.064(1) 0.050(1) 0.055(1) -0.003(1) -0.005(1) -0.001(1) Cl
O1 0.067(5) 0.167(8) 0.132(7) 0.018(5) -0.016(5) 0.032(7) O
O2 0.103(6) 0.152(8) 0.066(5) -0.022(6) -0.018(4) 0.019(5) O
O3 0.115(5) 0.085(5) 0.081(5) -0.050(4) 0.008(5) 0.007(5) O
O4 0.180(7) 0.044(4) 0.119(6) -0.007(5) 0.054(6) -0.013(5) O
Cl2 0.055(1) 0.065(2) 0.062(1) 0.017(1) 0.005(1) 0.008(1) Cl
O5 0.120(7) 0.061(5) 0.31(1) -0.028(5) -0.054(8) 0.043(7) O
O6 0.091(5) 0.077(5) 0.061(5) 0.038(4) 0.005(4) 0.006(4) O
O7 0.181(7) 0.34(1) 0.040(5) 0.159(7) 0.005(5) 0.017(7) O
O8 0.071(5) 0.127(7) 0.110(6) 0.020(5) 0.027(4) 0.021(6) O

loop_
_atom_type_symbol
_atom_type_scat_dispersion_real
_atom_type_scat_dispersion_imag
_atom_type_scat_source
C 0.002 0.002 International_Tables_Vol_IV_Table_2.3.1
H 0.000 0.000 International_Tables_Vol_IV_Table_2.3.1
N 0.004 0.003 International_Tables_Vol_IV_Table_2.3.1
O 0.008 0.006 International_Tables_Vol_IV_Table_2.3.1
Cl 0.132 0.159 International_Tables_Vol_IV_Table_2.3.1
Ni 0.285 1.113 International_Tables_Vol_IV_Table_2.3.1

loop_
_geom_bond_atom_site_label_1
_geom_bond_atom_site_label_2
_geom_bond_distance
Ni N1 1.979(7)
Ni N2 1.954(7)
Ni N3 1.942(7)
Ni N4 1.943(7)
N1 C1 1.48(1)
N1 C10 1.51(1)
N1 C11 1.51(1)
N2 C2 1.49(1)
N2 C3 1.49(1)
N2 C18 1.51(1)
N3 C5 1.48(1)
N3 C6 1.48(1)
N4 C7 1.50(1)
N4 C8 1.51(1)
C1 C2 1.51(1)
C3 C4 1.51(1)
C4 C5 1.50(1)
C6 C7 1.47(2)
C8 C9 1.49(1)
C9 C10 1.49(1)
C11 C12 1.49(1)
C12 C13 1.38(1)
C12 C17 1.37(1)
C13 C14 1.38(2)
C14 C15 1.37(2)
C15 C16 1.34(1)
C16 C17 1.36(1)
C18 C19 1.49(1)
C19 C20 1.37(1)
C19 C24 1.38(1)
C20 C21 1.38(1)
C21 C22 1.36(2)
C22 C23 1.33(1)
C23 C24 1.38(1)
Cl1 O1 1.397(8)
Cl1 O2 1.419(8)
Cl1 O3 1.408(8)
Cl1 O4 1.398(8)
Cl2 O5 1.356(9)
Cl2 O6 1.408(7)
Cl2 O7 1.355(8)
Cl2 O8 1.393(8)
